data_7010681
loop_
_publ_author_name
'St\"ahler, Ralph'
'Bensch, Wolfgang'

_publ_section_title
;
 Thioantimonate(III) anions acting as bridging ligands in neutral
 transition metal complexes: solvothermal synthesis and
 characterisation of the two novel compounds [Co(C6H18N4)]2Sb4S8 and
 [Co(C6H18N4)]2Sb2S5 containing [Sb4S8]4-- and [Sb2S5]4-- anions
;
_journal_issue 17
_journal_name_full 'Journal of the Chemical Society, Dalton Transactions'
_journal_page_first 2518
_journal_paper_doi 10.1039/b102273n
_journal_year 2001
_chemical_formula_sum 'C12 H36 Co2 N8 S5 Sb2'
_chemical_formula_weight 814.15
_space_group_IT_number 15
_symmetry_space_group_name_Hall '-C 2yc'
_symmetry_space_group_name_H-M 'C 1 2/c 1'
_atom_sites_solution_hydrogens geom
_atom_sites_solution_primary direct
_atom_sites_solution_secondary difmap
_audit_creation_method SHELXL-97
_cell_angle_alpha 90.00
_cell_angle_beta 94.68(3)
_cell_angle_gamma 90.00
_cell_formula_units_Z 8
_cell_length_a 30.157(6)
_cell_length_b 7.7196(15)
_cell_length_c 22.875(5)
_cell_measurement_temperature 293(2)
_cell_volume 5307.5(19)
_computing_structure_refinement 'SHELXL-97 (Sheldrick, 1997)'
_computing_structure_solution 'SHELXS-97 (Sheldrick, 1990)'
_diffrn_ambient_temperature 293(2)
_diffrn_measured_fraction_theta_full 0.974
_diffrn_measured_fraction_theta_max 0.974
_diffrn_radiation_monochromator graphite
_diffrn_radiation_source 'fine-focus sealed tube'
_diffrn_radiation_type MoK\a
_diffrn_radiation_wavelength 0.71073
_diffrn_reflns_av_R_equivalents 0.0412
_diffrn_reflns_av_sigmaI/netI 0.0264
_diffrn_reflns_limit_h_max 39
_diffrn_reflns_limit_h_min -39
_diffrn_reflns_limit_k_max 9
_diffrn_reflns_limit_k_min -9
_diffrn_reflns_limit_l_max 30
_diffrn_reflns_limit_l_min -30
_diffrn_reflns_number 24623
_diffrn_reflns_theta_full 28.01
_diffrn_reflns_theta_max 28.01
_diffrn_reflns_theta_min 2.33
_exptl_absorpt_coefficient_mu 3.653
_exptl_crystal_density_diffrn 2.038
_exptl_crystal_density_method 'not measured'
_exptl_crystal_F_000 3200
_refine_diff_density_max 0.586
_refine_diff_density_min -0.808
_refine_diff_density_rms 0.092
_refine_ls_extinction_coef 0.00049(4)
_refine_ls_extinction_expression Fc^*^=kFc[1+0.001xFc^2^\l^3^/sin(2\q)]^-1/4^
_refine_ls_extinction_method SHELXL
_refine_ls_goodness_of_fit_ref 1.013
_refine_ls_hydrogen_treatment mixed
_refine_ls_matrix_type full
_refine_ls_number_parameters 263
_refine_ls_number_reflns 6230
_refine_ls_number_restraints 0
_refine_ls_restrained_S_all 1.013
_refine_ls_R_factor_all 0.0311
_refine_ls_R_factor_gt 0.0235
_refine_ls_shift/su_max 0.001
_refine_ls_shift/su_mean 0.000
_refine_ls_structure_factor_coef Fsqd
_refine_ls_weighting_details 'calc w=1/[\s^2^(Fo^2^)+(0.0367P)^2^+0.0000P] where P=(Fo^2^+2Fc^2^)/3'
_refine_ls_weighting_scheme calc
_refine_ls_wR_factor_gt 0.0561
_refine_ls_wR_factor_ref 0.0586
_reflns_number_gt 5248
_reflns_number_total 6230
_reflns_threshold_expression >2sigma(I)
_cod_data_source_file b102273n.txt
_cod_data_source_block rs201
_cod_original_cell_volume 5307.6(18)
_cod_database_code 7010681

loop_
_symmetry_equiv_pos_as_xyz
'x, y, z'
'-x, y, -z+1/2'
'x+1/2, y+1/2, z'
'-x+1/2, y+1/2, -z+1/2'
'-x, -y, -z'
'x, -y, z-1/2'
'-x+1/2, -y+1/2, -z'
'x+1/2, -y+1/2, z-1/2'

loop_
_atom_site_label
_atom_site_type_symbol
_atom_site_fract_x
_atom_site_fract_y
_atom_site_fract_z
_atom_site_U_iso_or_equiv
_atom_site_adp_type
_atom_site_occupancy
_atom_site_symmetry_multiplicity
_atom_site_calc_flag
_atom_site_refinement_flags
_atom_site_disorder_assembly
_atom_site_disorder_group
S1 S 0.199573(19) 0.58767(8) 0.27006(2) 0.02751(12) Uani 1 1 d . . .
S2 S 0.17133(2) 0.24887(11) 0.37595(3) 0.03846(16) Uani 1 1 d . . .
Sb1 Sb 0.164366(5) 0.30535(2) 0.274124(6) 0.02547(6) Uani 1 1 d . . .
S3 S 0.085494(18) 0.40455(8) 0.26389(2) 0.02534(12) Uani 1 1 d . . .
Sb2 Sb 0.051788(5) 0.18723(2) 0.194112(7) 0.02864(6) Uani 1 1 d . . .
S4 S 0.09394(4) 0.21077(11) 0.11339(3) 0.0589(3) Uani 1 1 d . . .
S5 S 0.08239(3) -0.07614(9) 0.23524(3) 0.04124(17) Uani 1 1 d . . .
Co1 Co 0.187179(10) 0.65667(4) 0.169824(13) 0.02217(8) Uani 1 1 d . . .
Co2 Co 0.072135(10) -0.11702(4) 0.334317(13) 0.02400(8) Uani 1 1 d . . .
N1 N 0.18191(6) 0.7174(3) 0.07026(8) 0.0240(4) Uani 1 1 d . . .
C1 C 0.21801(8) 0.6230(4) 0.04485(10) 0.0314(5) Uani 1 1 d . . .
H1A H 0.2449 0.6922 0.0485 0.038 Uiso 1 1 calc R . .
H1B H 0.2101 0.6026 0.0035 0.038 Uiso 1 1 calc R . .
C2 C 0.22631(9) 0.4527(4) 0.07573(11) 0.0362(6) Uani 1 1 d . . .
H2A H 0.2005 0.3782 0.0692 0.043 Uiso 1 1 calc R . .
H2B H 0.2516 0.3947 0.0609 0.043 Uiso 1 1 calc R . .
N2 N 0.19969(7) 0.9208(3) 0.16997(10) 0.0342(5) Uani 1 1 d . . .
H1N2 H 0.1746 0.9784 0.1764 0.041 Uiso 1 1 calc R . .
H2N2 H 0.2203 0.9463 0.1994 0.041 Uiso 1 1 calc R . .
C5 C 0.18585(9) 0.9053(4) 0.06384(12) 0.0345(6) Uani 1 1 d . . .
H5A H 0.1566 0.9580 0.0636 0.041 Uiso 1 1 calc R . .
H5B H 0.1979 0.9317 0.0268 0.041 Uiso 1 1 calc R . .
C6 C 0.21574(9) 0.9790(4) 0.11343(12) 0.0379(6) Uani 1 1 d . . .
H6A H 0.2460 0.9397 0.1105 0.045 Uiso 1 1 calc R . .
H6B H 0.2154 1.1045 0.1114 0.045 Uiso 1 1 calc R . .
N3 N 0.23523(7) 0.4894(3) 0.13877(9) 0.0333(5) Uani 1 1 d . . .
H1N3 H 0.2623 0.5381 0.1451 0.040 Uiso 1 1 calc R . .
H2N3 H 0.2354 0.3893 0.1589 0.040 Uiso 1 1 calc R . .
N4 N 0.12021(6) 0.6188(3) 0.14697(9) 0.0291(4) Uani 1 1 d . . .
H1N4 H 0.1147 0.5042 0.1467 0.035 Uiso 1 1 calc R . .
H2N4 H 0.1047 0.6667 0.1748 0.035 Uiso 1 1 calc R . .
C3 C 0.13804(8) 0.6536(4) 0.04694(10) 0.0324(5) Uani 1 1 d . . .
H3A H 0.1395 0.5298 0.0401 0.039 Uiso 1 1 calc R . .
H3B H 0.1295 0.7096 0.0098 0.039 Uiso 1 1 calc R . .
C4 C 0.10388(8) 0.6910(4) 0.08971(12) 0.0358(6) Uani 1 1 d . . .
H4A H 0.0995 0.8150 0.0930 0.043 Uiso 1 1 calc R . .
H4B H 0.0757 0.6383 0.0763 0.043 Uiso 1 1 calc R . .
N6 N 0.06602(7) -0.1895(3) 0.42939(9) 0.0298(4) Uani 1 1 d . . .
C7 C 0.02330(11) -0.2809(4) 0.43205(14) 0.0477(7) Uani 1 1 d . . .
H7A H -0.0005 -0.1971 0.4338 0.057 Uiso 1 1 calc R . .
H7B H 0.0243 -0.3510 0.4673 0.057 Uiso 1 1 calc R . .
C8 C 0.01410(10) -0.3947(4) 0.37919(13) 0.0449(7) Uani 1 1 d . . .
H8A H 0.0345 -0.4920 0.3813 0.054 Uiso 1 1 calc R . .
H8B H -0.0160 -0.4397 0.3783 0.054 Uiso 1 1 calc R . .
N7 N 0.13664(8) -0.1924(4) 0.35961(11) 0.0470(6) Uani 1 1 d . . .
H1N7 H 0.1434 -0.2835 0.3375 0.056 Uiso 1 1 calc R . .
H2N7 H 0.1550 -0.1052 0.3517 0.056 Uiso 1 1 calc R . .
C9 C 0.10383(12) -0.3007(5) 0.44724(14) 0.0524(8) Uani 1 1 d . . .
H9A H 0.0972 -0.4185 0.4346 0.063 Uiso 1 1 calc R . .
H9B H 0.1087 -0.3007 0.4897 0.063 Uiso 1 1 calc R . .
C10 C 0.14551(10) -0.2401(5) 0.42127(14) 0.0503(8) Uani 1 1 d . . .
H10A H 0.1576 -0.1409 0.4432 0.060 Uiso 1 1 calc R . .
H10B H 0.1676 -0.3317 0.4247 0.060 Uiso 1 1 calc R . .
N5 N 0.01945(7) -0.2943(3) 0.32560(10) 0.0341(5) Uani 1 1 d . . .
H1N5 H -0.0060 -0.2364 0.3157 0.041 Uiso 1 1 calc R . .
H2N5 H 0.0240 -0.3680 0.2962 0.041 Uiso 1 1 calc R . .
N8 N 0.06321(7) 0.1243(3) 0.37163(8) 0.0268(4) Uani 1 1 d . . .
H1N8 H 0.0896 0.1796 0.3754 0.032 Uiso 1 1 calc R . .
H2N8 H 0.0446 0.1870 0.3472 0.032 Uiso 1 1 calc R . .
C11 C 0.06695(10) -0.0277(4) 0.46379(11) 0.0378(6) Uani 1 1 d . . .
H11A H 0.0976 0.0031 0.4755 0.045 Uiso 1 1 calc R . .
H11B H 0.0517 -0.0459 0.4991 0.045 Uiso 1 1 calc R . .
C12 C 0.04517(9) 0.1168(4) 0.42921(10) 0.0326(5) Uani 1 1 d . . .
H12A H 0.0133 0.0981 0.4243 0.039 Uiso 1 1 calc R . .
H12B H 0.0507 0.2255 0.4498 0.039 Uiso 1 1 calc R . .

loop_
_atom_site_aniso_label
_atom_site_aniso_U_11
_atom_site_aniso_U_22
_atom_site_aniso_U_33
_atom_site_aniso_U_23
_atom_site_aniso_U_13
_atom_site_aniso_U_12
S1 0.0282(3) 0.0335(3) 0.0205(3) 0.0028(2) -0.0001(2) -0.0012(2)
S2 0.0331(3) 0.0530(5) 0.0279(3) 0.0141(3) -0.0056(2) -0.0081(3)
Sb1 0.02648(8) 0.02762(10) 0.02238(8) -0.00089(6) 0.00253(6) 0.00374(6)
S3 0.0274(3) 0.0261(3) 0.0228(3) -0.0024(2) 0.0033(2) 0.0028(2)
Sb2 0.02825(9) 0.03027(11) 0.02595(9) -0.00081(6) -0.00662(6) -0.00157(6)
S4 0.1220(8) 0.0355(5) 0.0224(3) -0.0030(3) 0.0245(4) -0.0101(4)
S5 0.0774(5) 0.0267(4) 0.0214(3) 0.0032(2) 0.0148(3) 0.0091(3)
Co1 0.02522(14) 0.02196(17) 0.01935(14) 0.00142(11) 0.00183(11) -0.00154(11)
Co2 0.02832(15) 0.02672(18) 0.01721(14) 0.00082(11) 0.00337(11) 0.00138(12)
N1 0.0272(9) 0.0216(11) 0.0229(9) 0.0032(7) 0.0013(7) -0.0049(7)
C1 0.0366(12) 0.0370(15) 0.0218(11) 0.0038(9) 0.0106(9) -0.0016(10)
C2 0.0447(14) 0.0334(16) 0.0321(13) -0.0034(10) 0.0117(10) 0.0068(11)
N2 0.0378(11) 0.0266(12) 0.0369(11) -0.0063(9) -0.0047(9) -0.0019(9)
C5 0.0407(13) 0.0263(14) 0.0356(13) 0.0118(10) -0.0014(10) -0.0022(10)
C6 0.0423(14) 0.0217(14) 0.0482(16) 0.0089(11) -0.0051(11) -0.0092(10)
N3 0.0400(11) 0.0318(13) 0.0283(10) 0.0049(8) 0.0052(8) 0.0093(9)
N4 0.0276(9) 0.0342(13) 0.0260(10) 0.0007(8) 0.0061(7) -0.0046(8)
C3 0.0336(12) 0.0388(16) 0.0236(11) 0.0037(10) -0.0044(9) -0.0082(10)
C4 0.0256(11) 0.0442(17) 0.0367(14) 0.0051(11) -0.0023(10) -0.0003(10)
N6 0.0394(11) 0.0278(12) 0.0222(9) 0.0037(8) 0.0037(8) 0.0014(8)
C7 0.0605(19) 0.0444(19) 0.0411(16) 0.0001(13) 0.0218(14) -0.0130(14)
C8 0.0500(16) 0.0366(18) 0.0509(17) -0.0057(13) 0.0203(13) -0.0128(13)
N7 0.0339(12) 0.066(2) 0.0411(14) -0.0047(12) 0.0058(10) 0.0135(11)
C9 0.070(2) 0.049(2) 0.0367(16) 0.0132(13) -0.0033(14) 0.0227(16)
C10 0.0398(15) 0.060(2) 0.0484(17) 0.0033(15) -0.0106(13) 0.0155(14)
N5 0.0352(11) 0.0328(13) 0.0342(11) -0.0087(9) 0.0014(9) -0.0006(9)
N8 0.0302(9) 0.0264(11) 0.0241(9) 0.0037(8) 0.0033(7) 0.0033(8)
C11 0.0547(16) 0.0370(16) 0.0216(11) -0.0008(10) 0.0018(10) 0.0052(12)
C12 0.0428(13) 0.0324(15) 0.0234(11) -0.0044(9) 0.0065(10) 0.0047(11)

loop_
_atom_type_symbol
_atom_type_description
_atom_type_scat_dispersion_real
_atom_type_scat_dispersion_imag
_atom_type_scat_source
C C 0.0033 0.0016 'International Tables Vol C Tables 4.2.6.8 and 6.1.1.4'
H H 0.0000 0.0000 'International Tables Vol C Tables 4.2.6.8 and 6.1.1.4'
N N 0.0061 0.0033 'International Tables Vol C Tables 4.2.6.8 and 6.1.1.4'
S S 0.1246 0.1234 'International Tables Vol C Tables 4.2.6.8 and 6.1.1.4'
Co Co 0.3494 0.9721 'International Tables Vol C Tables 4.2.6.8 and 6.1.1.4'
Sb Sb -0.5866 1.5461 'International Tables Vol C Tables 4.2.6.8 and 6.1.1.4'

loop_
_geom_angle_atom_site_label_1
_geom_angle_atom_site_label_2
_geom_angle_atom_site_label_3
_geom_angle
_geom_angle_site_symmetry_1
_geom_angle_site_symmetry_3
_geom_angle_publ_flag
Co1 S1 Sb1 101.84(3) . . ?
S2 Sb1 S1 101.50(3) . . ?
S2 Sb1 S3 99.02(4) . . ?
S1 Sb1 S3 97.91(2) . . ?
Sb2 S3 Sb1 101.00(3) . . ?
S4 Sb2 S5 99.20(3) . . ?
S4 Sb2 S3 103.65(3) . . ?
S5 Sb2 S3 101.38(3) . . ?
Co2 S5 Sb2 114.78(3) . . ?
N4 Co1 N2 108.28(9) . . ?
N4 Co1 N3 120.87(9) . . ?
N2 Co1 N3 118.23(9) . . ?
N4 Co1 N1 78.03(8) . . ?
N2 Co1 N1 78.49(8) . . ?
N3 Co1 N1 77.68(8) . . ?
N4 Co1 S1 106.79(6) . . ?
N2 Co1 S1 101.92(6) . . ?
N3 Co1 S1 97.52(6) . . ?
N1 Co1 S1 174.59(5) . . ?
N7 Co2 N8 106.76(10) . . ?
N7 Co2 N5 122.13(11) . . ?
N8 Co2 N5 120.19(9) . . ?
N7 Co2 N6 79.07(10) . . ?
N8 Co2 N6 78.67(8) . . ?
N5 Co2 N6 79.03(9) . . ?
N7 Co2 S5 96.52(8) . . ?
N8 Co2 S5 108.06(6) . . ?
N5 Co2 S5 98.95(7) . . ?
N6 Co2 S5 172.91(6) . . ?
C5 N1 C1 112.54(19) . . ?
C5 N1 C3 111.9(2) . . ?
C1 N1 C3 111.3(2) . . ?
C5 N1 Co1 107.43(14) . . ?
C1 N1 Co1 107.14(14) . . ?
C3 N1 Co1 106.03(14) . . ?
N1 C1 C2 110.39(19) . . ?
N3 C2 C1 107.6(2) . . ?
C6 N2 Co1 111.58(16) . . ?
N1 C5 C6 110.4(2) . . ?
N2 C6 C5 108.9(2) . . ?
C2 N3 Co1 111.87(16) . . ?
C4 N4 Co1 114.93(15) . . ?
N1 C3 C4 110.1(2) . . ?
N4 C4 C3 108.0(2) . . ?
C9 N6 C7 111.9(3) . . ?
C9 N6 C11 111.6(2) . . ?
C7 N6 C11 111.2(2) . . ?
C9 N6 Co2 106.89(17) . . ?
C7 N6 Co2 107.30(17) . . ?
C11 N6 Co2 107.67(15) . . ?
N6 C7 C8 110.6(2) . . ?
N5 C8 C7 109.7(2) . . ?
C10 N7 Co2 115.79(19) . . ?
N6 C9 C10 111.4(3) . . ?
N7 C10 C9 111.4(2) . . ?
C8 N5 Co2 113.53(17) . . ?
C12 N8 Co2 113.82(16) . . ?
N6 C11 C12 111.2(2) . . ?
N8 C12 C11 109.1(2) . . ?

loop_
_geom_bond_atom_site_label_1
_geom_bond_atom_site_label_2
_geom_bond_distance
_geom_bond_site_symmetry_2
_geom_bond_publ_flag
S1 Co1 2.3540(8) . ?
S1 Sb1 2.4294(8) . ?
S2 Sb1 2.3621(8) . ?
Sb1 S3 2.4916(7) . ?
S3 Sb2 2.4761(8) . ?
Sb2 S4 2.3327(10) . ?
Sb2 S5 2.3935(8) . ?
S5 Co2 2.3337(8) . ?
Co1 N4 2.065(2) . ?
Co1 N2 2.073(2) . ?
Co1 N3 2.107(2) . ?
Co1 N1 2.3181(19) . ?
Co2 N7 2.067(2) . ?
Co2 N8 2.076(2) . ?
Co2 N5 2.094(2) . ?
Co2 N6 2.268(2) . ?
N1 C5 1.463(3) . ?
N1 C1 1.469(3) . ?
N1 C3 1.471(3) . ?
C1 C2 1.503(4) . ?
C2 N3 1.473(3) . ?
N2 C6 1.487(4) . ?
C5 C6 1.502(4) . ?
N4 C4 1.471(3) . ?
C3 C4 1.505(4) . ?
N6 C9 1.459(4) . ?
N6 C7 1.475(4) . ?
N6 C11 1.475(3) . ?
C7 C8 1.502(4) . ?
C8 N5 1.470(4) . ?
N7 C10 1.461(4) . ?
C9 C10 1.507(5) . ?
N8 C12 1.467(3) . ?
C11 C12 1.489(4) . ?
